data_4344038
loop_
_publ_author_name
'Thu\'ery, Pierre'
'Harrowfield, Jack'

_publ_section_title
;
 Structural Variations in the Uranyl/4,4'-Biphenyldicarboxylate System.
 Rare Examples of 2D \\rightarrow 3D Polycatenated Uranyl-Organic
 Networks.
;
_journal_issue 16
_journal_name_full 'Inorganic chemistry'
_journal_page_first 8093
_journal_page_last 8102
_journal_paper_doi 10.1021/acs.inorgchem.5b01323
_journal_volume 54
_journal_year 2015
_chemical_formula_sum 'C18 H17 N O7 U'
_chemical_formula_weight 597.35
_space_group_crystal_system monoclinic
_space_group_IT_number 14
_space_group_name_Hall '-P 2yn'
_space_group_name_H-M_alt 'P 1 21/n 1'
_symmetry_space_group_name_Hall '-P 2yn'
_symmetry_space_group_name_H-M 'P 1 21/n 1'
_atom_sites_solution_hydrogens geom
_audit_creation_method SHELXL-2014
_cell_angle_alpha 90
_cell_angle_beta 103.813(4)
_cell_angle_gamma 90
_cell_formula_units_Z 4
_cell_length_a 9.6178(6)
_cell_length_b 14.0395(5)
_cell_length_c 14.4328(8)
_cell_measurement_reflns_used 55534
_cell_measurement_temperature 150(2)
_cell_measurement_theta_max 28.70
_cell_measurement_theta_min 2.62
_cell_volume 1892.49(17)
_computing_cell_refinement 'HKL2000 (Otwinowski & Minor, 1997)'
_computing_data_collection 'COLLECT (Nonius, 1998)'
_computing_data_reduction 'HKL2000 (Otwinowski & Minor, 1997)'
_computing_molecular_graphics 'SHELXTL (Sheldrick, 2008)'
_computing_publication_material 'SHELXTL (Sheldrick, 2008); PLATON (Spek, 2003)'
_computing_structure_refinement 'SHELXL (Sheldrick, 2015)'
_computing_structure_solution 'SHELXS (Sheldrick, 2008)'
_diffrn_ambient_temperature 150(2)
_diffrn_measured_fraction_theta_full 0.999
_diffrn_measured_fraction_theta_max 0.996
_diffrn_measurement_device_type 'Nonius Kappa-CCD area-detector diffractometer'
_diffrn_measurement_method 'two \f and five \w scans with 2\% steps (412 frames)'
_diffrn_radiation_monochromator graphite
_diffrn_radiation_source 'fine-focus sealed tube'
_diffrn_radiation_type MoK\a
_diffrn_radiation_wavelength 0.71073
_diffrn_reflns_av_R_equivalents 0.0725
_diffrn_reflns_av_unetI/netI 0.0918
_diffrn_reflns_laue_measured_fraction_full 0.999
_diffrn_reflns_laue_measured_fraction_max 0.996
_diffrn_reflns_limit_h_max 12
_diffrn_reflns_limit_h_min -12
_diffrn_reflns_limit_k_max 18
_diffrn_reflns_limit_k_min -18
_diffrn_reflns_limit_l_max 19
_diffrn_reflns_limit_l_min -19
_diffrn_reflns_number 55534
_diffrn_reflns_point_group_measured_fraction_full 0.999
_diffrn_reflns_point_group_measured_fraction_max 0.996
_diffrn_reflns_theta_full 25.242
_diffrn_reflns_theta_max 28.697
_diffrn_reflns_theta_min 2.619
_diffrn_standards_decay_% 0
_diffrn_standards_interval_time 0
_diffrn_standards_number 0
_exptl_absorpt_coefficient_mu 8.616
_exptl_absorpt_correction_T_max 0.326
_exptl_absorpt_correction_T_min 0.233
_exptl_absorpt_correction_type multi-scan
_exptl_absorpt_process_details 'SCALEPACK (Otwinowski & Minor, 1997)'
_exptl_crystal_colour 'translucent light yellow'
_exptl_crystal_density_diffrn 2.097
_exptl_crystal_description platelet
_exptl_crystal_F_000 1120
_exptl_crystal_size_max 0.17
_exptl_crystal_size_mid 0.15
_exptl_crystal_size_min 0.13
_refine_diff_density_max 0.886
_refine_diff_density_min -1.194
_refine_diff_density_rms 0.193
_refine_ls_extinction_method none
_refine_ls_goodness_of_fit_ref 0.925
_refine_ls_hydrogen_treatment constr
_refine_ls_matrix_type full
_refine_ls_number_parameters 247
_refine_ls_number_reflns 4858
_refine_ls_number_restraints 0
_refine_ls_restrained_S_all 0.925
_refine_ls_R_factor_all 0.0780
_refine_ls_R_factor_gt 0.0368
_refine_ls_shift/su_max 0.001
_refine_ls_shift/su_mean 0.000
_refine_ls_structure_factor_coef Fsqd
_refine_ls_weighting_details 'w=1/[\s^2^(Fo^2^)+(0.0218P)^2^] where P=(Fo^2^+2Fc^2^)/3'
_refine_ls_weighting_scheme calc
_refine_ls_wR_factor_gt 0.0624
_refine_ls_wR_factor_ref 0.0698
_reflns_Friedel_coverage 0.000
_reflns_number_gt 3129
_reflns_number_total 4858
_reflns_threshold_expression 'I > 2\s(I)'
_cod_data_source_file ic5b01323_si_001.cif
_cod_data_source_block 1
_cod_depositor_comments 'Adding full bibliography for 4344038--4344043.cif.'
_cod_database_code 4344038
_shelx_space_group_comment
;
The symmetry employed for this shelxl refinement is uniquely defined
by the following loop, which should always be used as a source of
symmetry information in preference to the above space-group names.
They are only intended as comments.
;
_shelxl_version_number 2014-3

loop_
_space_group_symop_operation_xyz
'x, y, z'
'-x+1/2, y+1/2, -z+1/2'
'-x, -y, -z'
'x-1/2, -y-1/2, z-1/2'

loop_
_atom_site_label
_atom_site_type_symbol
_atom_site_fract_x
_atom_site_fract_y
_atom_site_fract_z
_atom_site_U_iso_or_equiv
_atom_site_adp_type
_atom_site_occupancy
_atom_site_site_symmetry_order
_atom_site_calc_flag
_atom_site_refinement_flags_posn
_atom_site_refinement_flags_adp
U1 U 0.48929(2) 0.45789(2) 0.31670(2) 0.03651(8) Uani 1 1 d . .
O1 O 0.3130(4) 0.4865(3) 0.2564(2) 0.0496(10) Uani 1 1 d . .
O2 O 0.6635(4) 0.4295(3) 0.3784(3) 0.0587(12) Uani 1 1 d . .
O3 O 0.5387(5) 0.3714(4) 0.1791(3) 0.0710(14) Uani 1 1 d . .
O4 O 0.4323(4) 0.2913(3) 0.2716(3) 0.0454(9) Uani 1 1 d . .
O5 O 0.4043(3) 0.4010(2) 0.4434(2) 0.0346(8) Uani 1 1 d . .
O6 O 0.5095(4) 0.3978(2) 0.5992(2) 0.0400(9) Uani 1 1 d . .
O7 O 0.5748(7) 0.5701(4) 0.2269(4) 0.104(2) Uani 1 1 d . .
N1 N 0.6604(6) 0.6808(4) 0.1481(4) 0.0626(15) Uani 1 1 d . .
C1 C 0.4890(6) 0.2940(5) 0.2010(4) 0.0451(15) Uani 1 1 d . .
C2 C 0.4949(6) 0.2053(4) 0.1434(4) 0.0427(14) Uani 1 1 d . .
C3 C 0.5837(7) 0.2008(5) 0.0822(5) 0.076(2) Uani 1 1 d . .
H3 H 0.6431 0.2536 0.0769 0.091 Uiso 1 1 calc R U
C4 C 0.5879(7) 0.1198(5) 0.0277(5) 0.075(2) Uani 1 1 d . .
H4 H 0.6531 0.1173 -0.0124 0.090 Uiso 1 1 calc R U
C5 C 0.5006(5) 0.0436(4) 0.0302(4) 0.0406(13) Uani 1 1 d . .
C6 C 0.4115(6) 0.0491(4) 0.0941(4) 0.0466(15) Uani 1 1 d . .
H6 H 0.3506 -0.0030 0.0989 0.056 Uiso 1 1 calc R U
C7 C 0.4103(6) 0.1285(4) 0.1499(4) 0.0469(15) Uani 1 1 d . .
H7 H 0.3501 0.1299 0.1934 0.056 Uiso 1 1 calc R U
C8 C 0.4570(5) 0.3567(4) 0.5214(4) 0.0334(12) Uani 1 1 d . .
C9 C 0.4615(5) 0.2513(4) 0.5192(3) 0.0327(12) Uani 1 1 d . .
C10 C 0.3760(5) 0.2005(4) 0.4435(4) 0.0354(12) Uani 1 1 d . .
H10 H 0.3081 0.2336 0.3957 0.042 Uiso 1 1 calc R U
C11 C 0.3885(5) 0.1022(4) 0.4368(3) 0.0351(13) Uani 1 1 d . .
H11 H 0.3278 0.0688 0.3855 0.042 Uiso 1 1 calc R U
C12 C 0.4895(5) 0.0526(3) 0.5047(4) 0.0337(12) Uani 1 1 d . .
C13 C 0.5715(6) 0.1036(4) 0.5819(4) 0.0457(15) Uani 1 1 d . .
H13 H 0.6387 0.0708 0.6303 0.055 Uiso 1 1 calc R U
C14 C 0.5563(6) 0.2005(4) 0.5888(4) 0.0430(14) Uani 1 1 d . .
H14 H 0.6121 0.2333 0.6425 0.052 Uiso 1 1 calc R U
C15 C 0.6540(10) 0.5956(6) 0.1730(6) 0.085(3) Uani 1 1 d . .
C16 C 0.7481(16) 0.5244(7) 0.1378(12) 0.238(10) Uani 1 1 d . .
H16A H 0.6995 0.5026 0.0737 0.357 Uiso 1 1 calc R U
H16B H 0.7668 0.4698 0.1813 0.357 Uiso 1 1 calc R U
H16C H 0.8390 0.5548 0.1355 0.357 Uiso 1 1 calc R U
C17 C 0.7392(6) 0.7109(5) 0.0786(5) 0.0662(19) Uani 1 1 d . .
H17A H 0.8423 0.7071 0.1073 0.099 Uiso 1 1 calc R U
H17B H 0.7135 0.7767 0.0591 0.099 Uiso 1 1 calc R U
H17C H 0.7150 0.6691 0.0227 0.099 Uiso 1 1 calc R U
C18 C 0.5905(10) 0.7510(6) 0.1961(7) 0.122(4) Uani 1 1 d . .
H18A H 0.5255 0.7186 0.2288 0.182 Uiso 1 1 calc R U
H18B H 0.5358 0.7956 0.1489 0.182 Uiso 1 1 calc R U
H18C H 0.6630 0.7861 0.2429 0.182 Uiso 1 1 calc R U

loop_
_atom_site_aniso_label
_atom_site_aniso_U_11
_atom_site_aniso_U_22
_atom_site_aniso_U_33
_atom_site_aniso_U_23
_atom_site_aniso_U_13
_atom_site_aniso_U_12
U1 0.05132(13) 0.02590(13) 0.03522(11) -0.00661(10) 0.01611(9) -0.00389(10)
O1 0.058(2) 0.044(3) 0.035(2) -0.0051(18) -0.0115(18) 0.009(2)
O2 0.038(2) 0.039(3) 0.100(3) -0.026(2) 0.018(2) 0.0045(18)
O3 0.116(4) 0.048(3) 0.069(3) -0.027(2) 0.061(3) -0.022(3)
O4 0.065(3) 0.032(2) 0.046(2) -0.0118(19) 0.027(2) -0.009(2)
O5 0.046(2) 0.026(2) 0.034(2) 0.0018(16) 0.0133(17) 0.0027(16)
O6 0.060(2) 0.026(2) 0.034(2) -0.0061(16) 0.0112(18) 0.0015(18)
O7 0.182(6) 0.045(3) 0.123(4) -0.012(3) 0.114(4) -0.017(4)
N1 0.076(4) 0.055(4) 0.061(4) -0.002(3) 0.025(3) -0.013(3)
C1 0.055(4) 0.041(4) 0.042(3) -0.014(3) 0.016(3) -0.010(3)
C2 0.048(3) 0.041(4) 0.043(3) -0.018(3) 0.017(3) -0.007(3)
C3 0.073(5) 0.074(5) 0.098(6) -0.060(4) 0.054(4) -0.042(4)
C4 0.068(4) 0.076(6) 0.101(5) -0.060(5) 0.060(4) -0.037(4)
C5 0.040(3) 0.041(4) 0.042(3) -0.019(3) 0.012(2) -0.002(3)
C6 0.063(4) 0.035(4) 0.050(3) -0.009(3) 0.029(3) -0.010(3)
C7 0.059(4) 0.040(4) 0.050(3) -0.013(3) 0.028(3) -0.006(3)
C8 0.044(3) 0.024(3) 0.036(3) -0.004(2) 0.018(3) -0.003(2)
C9 0.047(3) 0.021(3) 0.031(3) -0.001(2) 0.012(2) -0.001(2)
C10 0.044(3) 0.027(3) 0.034(3) -0.003(2) 0.008(2) 0.002(3)
C11 0.042(3) 0.028(3) 0.031(3) -0.002(2) 0.001(2) -0.003(2)
C12 0.045(3) 0.024(3) 0.033(3) -0.003(2) 0.011(2) 0.000(2)
C13 0.066(4) 0.025(3) 0.036(3) -0.002(2) -0.007(3) 0.005(3)
C14 0.063(4) 0.029(3) 0.034(3) -0.006(2) 0.005(3) 0.004(3)
C15 0.130(7) 0.052(6) 0.094(6) -0.014(4) 0.071(5) -0.021(5)
C16 0.37(2) 0.055(8) 0.41(2) -0.013(10) 0.34(2) -0.030(10)
C17 0.073(4) 0.059(5) 0.078(5) 0.012(4) 0.041(4) -0.008(4)
C18 0.167(9) 0.049(6) 0.191(10) -0.025(6) 0.126(8) -0.021(6)

loop_
_atom_type_symbol
_atom_type_description
_atom_type_scat_dispersion_real
_atom_type_scat_dispersion_imag
_atom_type_scat_source
C C 0.0033 0.0016 'International Tables Vol C Tables 4.2.6.8 and 6.1.1.4'
H H 0.0000 0.0000 'International Tables Vol C Tables 4.2.6.8 and 6.1.1.4'
O O 0.0106 0.0060 'International Tables Vol C Tables 4.2.6.8 and 6.1.1.4'
U U -9.6767 9.6646 'International Tables Vol C Tables 4.2.6.8 and 6.1.1.4'
N N 0.0061 0.0033 'International Tables Vol C Tables 4.2.6.8 and 6.1.1.4'

loop_
_geom_angle_atom_site_label_1
_geom_angle_atom_site_label_2
_geom_angle_atom_site_label_3
_geom_angle
_geom_angle_site_symmetry_1
_geom_angle_site_symmetry_3
O2 U1 O1 179.05(18) . .
O2 U1 O7 90.9(2) . .
O1 U1 O7 89.8(2) . .
O2 U1 O5 89.73(17) . .
O1 U1 O5 89.38(15) . .
O7 U1 O5 156.55(15) . .
O2 U1 O6 92.74(15) . 3_666
O1 U1 O6 86.80(15) . 3_666
O7 U1 O6 75.22(15) . 3_666
O5 U1 O6 81.33(12) . 3_666
O2 U1 O4 92.50(16) . .
O1 U1 O4 87.62(16) . .
O7 U1 O4 125.95(15) . .
O5 U1 O4 77.43(12) . .
O6 U1 O4 158.08(12) 3_666 .
O2 U1 O3 87.25(18) . .
O1 U1 O3 93.57(17) . .
O7 U1 O3 73.83(17) . .
O5 U1 O3 129.61(14) . .
O6 U1 O3 149.04(14) 3_666 .
O4 U1 O3 52.53(13) . .
C1 O3 U1 93.7(3) . .
C1 O4 U1 94.2(4) . .
C8 O5 U1 136.2(3) . .
C8 O6 U1 143.6(3) . 3_666
C15 O7 U1 152.3(6) . .
C15 N1 C17 122.8(7) . .
C15 N1 C18 116.7(6) . .
C17 N1 C18 120.4(6) . .
O3 C1 O4 119.4(5) . .
O3 C1 C2 120.6(5) . .
O4 C1 C2 120.0(6) . .
C7 C2 C3 118.8(6) . .
C7 C2 C1 120.8(5) . .
C3 C2 C1 120.4(6) . .
C2 C3 C4 120.7(6) . .
C2 C3 H3 119.7 . .
C4 C3 H3 119.7 . .
C5 C4 C3 121.7(5) . .
C5 C4 H4 119.2 . .
C3 C4 H4 119.2 . .
C4 C5 C6 116.7(5) . .
C4 C5 C5 122.8(6) . 3_655
C6 C5 C5 120.4(6) . 3_655
C7 C6 C5 121.5(5) . .
C7 C6 H6 119.3 . .
C5 C6 H6 119.3 . .
C2 C7 C6 120.6(5) . .
C2 C7 H7 119.7 . .
C6 C7 H7 119.7 . .
O6 C8 O5 123.6(5) . .
O6 C8 C9 118.1(5) . .
O5 C8 C9 118.3(5) . .
C14 C9 C10 117.9(5) . .
C14 C9 C8 121.1(5) . .
C10 C9 C8 120.8(5) . .
C11 C10 C9 121.1(5) . .
C11 C10 H10 119.4 . .
C9 C10 H10 119.4 . .
C10 C11 C12 120.3(5) . .
C10 C11 H11 119.8 . .
C12 C11 H11 119.8 . .
C11 C12 C13 118.1(5) . .
C11 C12 C12 121.0(6) . 3_656
C13 C12 C12 120.9(6) . 3_656
C14 C13 C12 121.0(5) . .
C14 C13 H13 119.5 . .
C12 C13 H13 119.5 . .
C13 C14 C9 121.4(5) . .
C13 C14 H14 119.3 . .
C9 C14 H14 119.3 . .
N1 C15 O7 121.6(8) . .
N1 C15 C16 117.3(8) . .
O7 C15 C16 121.1(8) . .
C15 C16 H16A 109.5 . .
C15 C16 H16B 109.5 . .
H16A C16 H16B 109.5 . .
C15 C16 H16C 109.5 . .
H16A C16 H16C 109.5 . .
H16B C16 H16C 109.5 . .
N1 C17 H17A 109.5 . .
N1 C17 H17B 109.5 . .
H17A C17 H17B 109.5 . .
N1 C17 H17C 109.5 . .
H17A C17 H17C 109.5 . .
H17B C17 H17C 109.5 . .
N1 C18 H18A 109.5 . .
N1 C18 H18B 109.5 . .
H18A C18 H18B 109.5 . .
N1 C18 H18C 109.5 . .
H18A C18 H18C 109.5 . .
H18B C18 H18C 109.5 . .

loop_
_geom_bond_atom_site_label_1
_geom_bond_atom_site_label_2
_geom_bond_distance
_geom_bond_site_symmetry_2
U1 O2 1.746(4) .
U1 O1 1.758(3) .
U1 O7 2.312(5) .
U1 O5 2.315(3) .
U1 O6 2.361(3) 3_666
U1 O4 2.454(4) .
U1 O3 2.469(4) .
O3 C1 1.257(7) .
O4 C1 1.266(6) .
O5 C8 1.280(6) .
O6 C8 1.256(5) .
O6 U1 2.361(3) 3_666
O7 C15 1.264(8) .
N1 C15 1.255(9) .
N1 C17 1.457(7) .
N1 C18 1.458(9) .
C1 C2 1.506(8) .
C2 C7 1.368(7) .
C2 C3 1.370(7) .
C3 C4 1.388(8) .
C3 H3 0.9500 .
C4 C5 1.366(7) .
C4 H4 0.9500 .
C5 C6 1.402(7) .
C5 C5 1.502(10) 3_655
C6 C7 1.376(7) .
C6 H6 0.9500 .
C7 H7 0.9500 .
C8 C9 1.481(7) .
C9 C14 1.383(7) .
C9 C10 1.396(7) .
C10 C11 1.390(7) .
C10 H10 0.9500 .
C11 C12 1.391(6) .
C11 H11 0.9500 .
C12 C13 1.399(7) .
C12 C12 1.503(9) 3_656
C13 C14 1.374(7) .
C13 H13 0.9500 .
C14 H14 0.9500 .
C15 C16 1.515(12) .
C16 H16A 0.9800 .
C16 H16B 0.9800 .
C16 H16C 0.9800 .
C17 H17A 0.9800 .
C17 H17B 0.9800 .
C17 H17C 0.9800 .
C18 H18A 0.9800 .
C18 H18B 0.9800 .
C18 H18C 0.9800 .
